data_9011456
loop_
_publ_author_name
'Pertlik, F.'

_publ_section_title
;Kristallchemie naturlicher telluride III: Die kristallstruktur des minerals
 calaverit, AuTe2 Locality: Cripple Creek, Colorado, USA
;
_journal_name_full 'Zeitschrift fur Kristallographie'
_journal_page_first 227
_journal_page_last 236
_journal_volume 169
_journal_year 1984
_chemical_compound_source 'Cripple Creek, Colorado, USA'
_chemical_formula_sum 'Au Te2'
_chemical_name_mineral Calaverite
_space_group_IT_number 7
_symmetry_space_group_name_Hall 'P -2yc'
_symmetry_space_group_name_H-M 'P 1 c 1'
_cell_angle_alpha 90
_cell_angle_beta 125.2
_cell_angle_gamma 90
_cell_length_a 8.76
_cell_length_b 4.410
_cell_length_c 10.15
_cell_formula_units_Z 4
_cell_volume 320.411
_database_code_amcsd 0010874
_exptl_crystal_density_diffrn 9.373
_cod_database_code 9011456

loop_
_space_group_symop_operation_xyz
x,y,z
x,-y,1/2+z

loop_
_atom_site_aniso_label
_atom_site_aniso_U_11
_atom_site_aniso_U_22
_atom_site_aniso_U_33
_atom_site_aniso_U_12
_atom_site_aniso_U_13
_atom_site_aniso_U_23
Au1 0.01324 0.02847 0.02161 -0.00240 0.00962 0.00130
Au2 0.01609 0.02847 0.02405 -0.00240 0.01053 0.00222
Te1 0.01480 0.09961 0.02579 0.00640 0.01384 -0.00611
Te22 0.01090 0.04246 0.02439 -0.00608 0.00962 -0.00926
Te3 0.01350 0.04414 0.01986 0.00416 0.00872 0.00667
Te4 0.01532 0.03202 0.02439 -0.00944 0.01113 -0.00852

loop_
_atom_site_label
_atom_site_fract_x
_atom_site_fract_y
_atom_site_fract_z
Au1 0.74830 0.49380 0.12430
Au2 0.24600 -0.00590 0.87310
Te1 0.93510 -0.01380 0.57280
Te22 0.55850 0.05200 0.67470
Te3 0.05750 0.44640 0.42090
Te4 0.43630 0.55850 0.32350

loop_
_cod_related_entry_id
_cod_related_entry_database
_cod_related_entry_code
1 AMCSD 0010874
